data_7214886
loop_
_publ_author_name
'Xu, Feng'
'Peng, Yu-Xin'
'Hu, Bin'
'Tao, Tao'
'Huang, Wei'

_publ_section_title
;
 Comparative structural and spectral analyses for mononuclear and
 dinuclear metal complexes of 2-thiophen and 2-(5-bromothiophen)
 imidazo[4,5-f][1,10]phenanthroline
;
_journal_issue 23
_journal_name_full CrystEngComm
_journal_page_first 8023
_journal_paper_doi 10.1039/c2ce26001h
_journal_volume 14
_journal_year 2012
_chemical_formula_moiety 'C17 H10 Br N4 S, Cl O4, 2(H2 O)'
_chemical_formula_sum 'C17 H14 Br Cl N4 O6 S'
_chemical_formula_weight 517.74
_chemical_name_systematic
;
?
;
_space_group_IT_number 2
_symmetry_cell_setting triclinic
_symmetry_space_group_name_Hall '-P 1'
_symmetry_space_group_name_H-M 'P -1'
_atom_sites_solution_hydrogens geom
_atom_sites_solution_primary direct
_atom_sites_solution_secondary difmap
_audit_creation_method SHELXL-97
_cell_angle_alpha 99.610(11)
_cell_angle_beta 105.840(10)
_cell_angle_gamma 109.486(12)
_cell_formula_units_Z 2
_cell_length_a 9.325(8)
_cell_length_b 10.985(9)
_cell_length_c 11.008(9)
_cell_measurement_reflns_used 1342
_cell_measurement_temperature 291(2)
_cell_measurement_theta_max 23.108
_cell_measurement_theta_min 2.428
_cell_volume 980.4(14)
_computing_cell_refinement SMART
_computing_data_collection 'SMART (Bruker 2000)'
_computing_data_reduction 'SAINT (Bruker 2000)'
_computing_molecular_graphics SHELXTL
_computing_publication_material SHELXTL
_computing_structure_refinement 'SHELXTL (BRUKER 2000)'
_computing_structure_solution 'SHELXTL (BRUKER 2000)'
_diffrn_ambient_temperature 291(2)
_diffrn_detector_area_resol_mean 0
_diffrn_measured_fraction_theta_full 0.980
_diffrn_measured_fraction_theta_max 0.980
_diffrn_measurement_device_type 'Bruker Smart Apex CCD area detector'
_diffrn_measurement_method '\f and \w scans'
_diffrn_radiation_monochromator graphite
_diffrn_radiation_source 'fine-focus sealed tube'
_diffrn_radiation_type MoK\a
_diffrn_radiation_wavelength 0.71073
_diffrn_reflns_av_R_equivalents 0.0846
_diffrn_reflns_av_sigmaI/netI 0.0982
_diffrn_reflns_limit_h_max 7
_diffrn_reflns_limit_h_min -11
_diffrn_reflns_limit_k_max 13
_diffrn_reflns_limit_k_min -10
_diffrn_reflns_limit_l_max 13
_diffrn_reflns_limit_l_min -13
_diffrn_reflns_number 4938
_diffrn_reflns_theta_full 25.00
_diffrn_reflns_theta_max 25.00
_diffrn_reflns_theta_min 2.01
_diffrn_standards_decay_% 0
_diffrn_standards_interval_count 0
_diffrn_standards_interval_time 0
_diffrn_standards_number 0
_exptl_absorpt_coefficient_mu 2.384
_exptl_absorpt_correction_T_max 0.7965
_exptl_absorpt_correction_T_min 0.7629
_exptl_absorpt_correction_type multi-scan
_exptl_absorpt_process_details 'SADABS, Bruker(2000)'
_exptl_crystal_colour yellow
_exptl_crystal_density_diffrn 1.754
_exptl_crystal_density_method 'not measured'
_exptl_crystal_description block
_exptl_crystal_F_000 520
_exptl_crystal_size_max 0.12
_exptl_crystal_size_mid 0.11
_exptl_crystal_size_min 0.10
_refine_diff_density_max 0.949
_refine_diff_density_min -1.285
_refine_diff_density_rms 0.149
_refine_ls_extinction_method none
_refine_ls_goodness_of_fit_ref 1.061
_refine_ls_hydrogen_treatment constr
_refine_ls_matrix_type full
_refine_ls_number_parameters 284
_refine_ls_number_reflns 3377
_refine_ls_number_restraints 10
_refine_ls_restrained_S_all 1.061
_refine_ls_R_factor_all 0.1240
_refine_ls_R_factor_gt 0.0782
_refine_ls_shift/su_max 0.000
_refine_ls_shift/su_mean 0.000
_refine_ls_structure_factor_coef Fsqd
_refine_ls_weighting_details 'calc w=1/[\s^2^(Fo^2^)+(0.1791P)^2^] where P=(Fo^2^+2Fc^2^)/3'
_refine_ls_weighting_scheme calc
_refine_ls_wR_factor_gt 0.2234
_refine_ls_wR_factor_ref 0.2969
_reflns_number_gt 1939
_reflns_number_total 3377
_reflns_threshold_expression >2sigma(I)
_cod_data_source_file c2ce26001h.txt
_cod_data_source_block 2
_cod_database_code 7214886

loop_
_symmetry_equiv_pos_as_xyz
'x, y, z'
'-x, -y, -z'

loop_
_atom_site_label
_atom_site_type_symbol
_atom_site_fract_x
_atom_site_fract_y
_atom_site_fract_z
_atom_site_U_iso_or_equiv
_atom_site_adp_type
_atom_site_occupancy
_atom_site_symmetry_multiplicity
_atom_site_calc_flag
_atom_site_refinement_flags
_atom_site_disorder_assembly
_atom_site_disorder_group
O5 O 0.6998(9) 0.1173(8) 0.7798(7) 0.077(2) Uani 1 1 d . . .
Br1 Br 1.25369(12) 1.01305(12) -0.42995(9) 0.0718(5) Uani 1 1 d . . .
C1 C 0.2460(12) 0.6087(13) -0.0410(11) 0.080(3) Uani 1 1 d . . .
H1 H 0.1424 0.5802 -0.0363 0.096 Uiso 1 1 calc R . .
C2 C 0.2648(12) 0.6393(13) -0.1539(11) 0.077(3) Uani 1 1 d . . .
H2 H 0.1748 0.6281 -0.2244 0.092 Uiso 1 1 calc R . .
C3 C 0.4194(10) 0.6869(10) -0.1615(9) 0.060(3) Uani 1 1 d . . .
H3 H 0.4344 0.7100 -0.2360 0.072 Uiso 1 1 calc R . .
C4 C 0.5509(11) 0.6995(10) -0.0562(9) 0.057(2) Uani 1 1 d . . .
C5 C 0.7187(10) 0.7462(10) -0.0466(8) 0.052(2) Uani 1 1 d . . .
C6 C 0.8395(10) 0.7550(10) 0.0600(8) 0.052(2) Uani 1 1 d . . .
C7 C 0.8130(10) 0.7151(9) 0.1732(8) 0.050(2) Uani 1 1 d . . .
C8 C 0.9292(11) 0.7213(10) 0.2861(9) 0.059(2) Uani 1 1 d . . .
H8 H 1.0384 0.7548 0.2949 0.070 Uiso 1 1 calc R . .
C9 C 0.8836(11) 0.6778(10) 0.3864(9) 0.061(3) Uani 1 1 d . . .
H9 H 0.9608 0.6778 0.4606 0.073 Uiso 1 1 calc R . .
C10 C 0.7237(12) 0.6349(10) 0.3748(9) 0.058(2) Uani 1 1 d . . .
H10 H 0.6924 0.6072 0.4423 0.069 Uiso 1 1 calc R . .
C11 C 0.6494(11) 0.6680(10) 0.1641(9) 0.056(2) Uani 1 1 d . . .
C12 C 0.5199(11) 0.6624(11) 0.0538(9) 0.062(3) Uani 1 1 d . . .
C13 C 0.9475(10) 0.8285(10) -0.0781(8) 0.052(2) Uani 1 1 d . . .
C14 C 1.0661(10) 0.8861(10) -0.1357(8) 0.052(2) Uani 1 1 d . . .
C15 C 1.2305(11) 0.9331(10) -0.0824(8) 0.054(2) Uani 1 1 d . . .
H15 H 1.2855 0.9346 0.0025 0.065 Uiso 1 1 calc R . .
C16 C 1.3095(11) 0.9792(10) -0.1679(9) 0.054(2) Uani 1 1 d . . .
H16 H 1.4217 1.0129 -0.1464 0.065 Uiso 1 1 calc R . .
C17 C 1.2042(12) 0.9693(11) -0.2849(9) 0.067(3) Uani 1 1 d . . .
Cl1 Cl 0.2501(3) 0.5680(3) 0.3649(3) 0.0834(10) Uani 1 1 d D . .
N1 N 0.3668(9) 0.6179(9) 0.0601(8) 0.065(2) Uani 1 1 d . . .
N2 N 0.6138(10) 0.6324(9) 0.2687(8) 0.060(2) Uani 1 1 d . . .
H2A H 0.5146 0.6070 0.2652 0.072 Uiso 1 1 calc R . .
N3 N 0.7882(9) 0.7947(8) -0.1333(7) 0.055(2) Uani 1 1 d . . .
H3A H 0.7387 0.8018 -0.2084 0.066 Uiso 1 1 calc R . .
N4 N 0.9868(8) 0.8089(8) 0.0416(7) 0.0489(18) Uani 1 1 d . . .
H5A H 0.6319 0.0854 0.7010 0.073 Uiso 1 1 d R . .
H5B H 0.7106 0.1986 0.7901 0.073 Uiso 1 1 d R . .
O6 O 0.6120(10) 0.8574(9) 0.6439(8) 0.100(3) Uani 1 1 d . . .
H6A H 0.7074 0.9049 0.6486 0.150 Uiso 1 1 d R . .
H6B H 0.5449 0.8649 0.5787 0.150 Uiso 1 1 d R . .
S1 S 1.0055(3) 0.8975(3) -0.2959(2) 0.0596(7) Uani 1 1 d . . .
O1 O 0.186(2) 0.557(2) 0.4612(16) 0.158(7) Uani 0.881(12) 1 d P A 1
O2 O 0.1249(12) 0.5337(14) 0.2413(13) 0.130(5) Uani 0.881(12) 1 d P A 1
O3 O 0.3462(13) 0.4911(14) 0.3600(12) 0.107(4) Uani 0.881(12) 1 d P A 1
O4 O 0.3567(15) 0.7023(11) 0.3813(11) 0.119(4) Uani 0.881(12) 1 d P A 1
O1' O 0.220(8) 0.582(7) 0.235(3) 0.158(7) Uani 0.119(12) 1 d PD A 2
O2' O 0.399(4) 0.552(6) 0.411(6) 0.130(5) Uani 0.119(12) 1 d PD A 2
O3' O 0.261(8) 0.687(4) 0.451(5) 0.107(4) Uani 0.119(12) 1 d PD A 2
O4' O 0.119(5) 0.454(5) 0.365(7) 0.119(4) Uani 0.119(12) 1 d PD A 2

loop_
_atom_site_aniso_label
_atom_site_aniso_U_11
_atom_site_aniso_U_22
_atom_site_aniso_U_33
_atom_site_aniso_U_23
_atom_site_aniso_U_13
_atom_site_aniso_U_12
O5 0.073(5) 0.081(5) 0.069(5) 0.033(4) 0.011(4) 0.028(4)
Br1 0.0675(7) 0.0916(9) 0.0514(7) 0.0332(6) 0.0305(5) 0.0123(6)
C1 0.037(5) 0.107(9) 0.077(7) 0.035(7) 0.015(5) 0.004(5)
C2 0.040(5) 0.101(9) 0.065(6) 0.021(6) 0.007(5) 0.008(5)
C3 0.042(5) 0.075(7) 0.054(5) 0.029(5) 0.010(4) 0.012(4)
C4 0.045(5) 0.066(6) 0.047(5) 0.021(4) 0.015(4) 0.005(4)
C5 0.044(5) 0.064(6) 0.035(4) 0.019(4) 0.013(4) 0.005(4)
C6 0.048(5) 0.067(6) 0.042(5) 0.025(4) 0.021(4) 0.013(4)
C7 0.046(5) 0.061(6) 0.037(4) 0.020(4) 0.019(4) 0.010(4)
C8 0.043(5) 0.079(7) 0.049(5) 0.028(5) 0.016(4) 0.015(5)
C9 0.053(6) 0.082(7) 0.046(5) 0.031(5) 0.017(4) 0.021(5)
C10 0.070(6) 0.063(6) 0.051(5) 0.028(5) 0.029(5) 0.028(5)
C11 0.056(5) 0.070(6) 0.046(5) 0.030(5) 0.027(4) 0.019(5)
C12 0.045(5) 0.076(7) 0.044(5) 0.023(5) 0.015(4) -0.002(4)
C13 0.038(5) 0.076(6) 0.039(4) 0.024(4) 0.015(4) 0.015(4)
C14 0.049(5) 0.071(6) 0.032(4) 0.023(4) 0.015(4) 0.014(4)
C15 0.052(5) 0.061(6) 0.043(5) 0.018(4) 0.016(4) 0.013(4)
C16 0.050(5) 0.062(6) 0.057(5) 0.022(5) 0.028(4) 0.019(4)
C17 0.054(5) 0.091(8) 0.042(5) 0.019(5) 0.029(4) 0.001(5)
Cl1 0.0603(16) 0.103(2) 0.094(2) 0.0521(18) 0.0358(15) 0.0239(15)
N1 0.046(4) 0.077(6) 0.069(5) 0.029(5) 0.028(4) 0.012(4)
N2 0.052(4) 0.073(5) 0.057(5) 0.034(4) 0.027(4) 0.014(4)
N3 0.049(4) 0.075(5) 0.036(4) 0.024(4) 0.017(3) 0.012(4)
N4 0.040(4) 0.065(5) 0.038(4) 0.020(3) 0.017(3) 0.011(3)
O6 0.076(5) 0.132(8) 0.073(5) 0.053(5) 0.009(4) 0.021(5)
S1 0.0491(13) 0.0808(17) 0.0380(11) 0.0212(11) 0.0162(10) 0.0104(12)
O1 0.206(15) 0.254(19) 0.186(14) 0.171(15) 0.171(13) 0.167(15)
O2 0.052(6) 0.165(12) 0.134(10) 0.032(9) -0.001(6) 0.032(7)
O3 0.076(7) 0.139(10) 0.128(10) 0.048(8) 0.043(6) 0.059(7)
O4 0.118(9) 0.103(8) 0.105(8) 0.064(7) 0.019(7) 0.008(6)
O1' 0.206(15) 0.254(19) 0.186(14) 0.171(15) 0.171(13) 0.167(15)
O2' 0.052(6) 0.165(12) 0.134(10) 0.032(9) -0.001(6) 0.032(7)
O3' 0.076(7) 0.139(10) 0.128(10) 0.048(8) 0.043(6) 0.059(7)
O4' 0.118(9) 0.103(8) 0.105(8) 0.064(7) 0.019(7) 0.008(6)

loop_
_atom_type_symbol
_atom_type_description
_atom_type_scat_dispersion_real
_atom_type_scat_dispersion_imag
_atom_type_scat_source
C C 0.0033 0.0016 'International Tables Vol C Tables 4.2.6.8 and 6.1.1.4'
H H 0.0000 0.0000 'International Tables Vol C Tables 4.2.6.8 and 6.1.1.4'
N N 0.0061 0.0033 'International Tables Vol C Tables 4.2.6.8 and 6.1.1.4'
O O 0.0106 0.0060 'International Tables Vol C Tables 4.2.6.8 and 6.1.1.4'
S S 0.1246 0.1234 'International Tables Vol C Tables 4.2.6.8 and 6.1.1.4'
Cl Cl 0.1484 0.1585 'International Tables Vol C Tables 4.2.6.8 and 6.1.1.4'
Br Br -0.2901 2.4595 'International Tables Vol C Tables 4.2.6.8 and 6.1.1.4'

loop_
_geom_angle_atom_site_label_1
_geom_angle_atom_site_label_2
_geom_angle_atom_site_label_3
_geom_angle
H5A O5 H5B 97.6
N1 C1 C2 123.4(9)
N1 C1 H1 118.3
C2 C1 H1 118.3
C1 C2 C3 119.5(10)
C1 C2 H2 120.3
C3 C2 H2 120.3
C4 C3 C2 119.0(9)
C4 C3 H3 120.5
C2 C3 H3 120.5
C3 C4 C12 117.7(8)
C3 C4 C5 126.8(8)
C12 C4 C5 115.5(8)
C6 C5 N3 107.6(7)
C6 C5 C4 122.9(8)
N3 C5 C4 129.4(8)
C5 C6 N4 109.0(7)
C5 C6 C7 123.5(8)
N4 C6 C7 127.5(8)
C8 C7 C11 118.8(8)
C8 C7 C6 127.2(8)
C11 C7 C6 114.0(8)
C7 C8 C9 120.2(8)
C7 C8 H8 119.9
C9 C8 H8 119.9
C10 C9 C8 119.2(9)
C10 C9 H9 120.4
C8 C9 H9 120.4
N2 C10 C9 120.5(9)
N2 C10 H10 119.8
C9 C10 H10 119.8
N2 C11 C7 118.0(8)
N2 C11 C12 118.5(8)
C7 C11 C12 123.4(8)
N1 C12 C4 122.3(9)
N1 C12 C11 117.1(8)
C4 C12 C11 120.6(8)
N3 C13 N4 112.1(7)
N3 C13 C14 124.6(8)
N4 C13 C14 123.3(8)
C15 C14 C13 128.5(8)
C15 C14 S1 110.8(6)
C13 C14 S1 120.7(7)
C14 C15 C16 113.5(8)
C14 C15 H15 123.2
C16 C15 H15 123.2
C17 C16 C15 112.4(8)
C17 C16 H16 123.8
C15 C16 H16 123.8
C16 C17 S1 112.3(7)
C16 C17 Br1 127.3(7)
S1 C17 Br1 120.2(6)
O1 Cl1 O2 110.3(9)
O1 Cl1 O1' 144(3)
O2 Cl1 O1' 37(3)
O1 Cl1 O4 113.3(10)
O2 Cl1 O4 103.9(8)
O1' Cl1 O4 75(3)
O1 Cl1 O2' 106(3)
O2 Cl1 O2' 137(3)
O1' Cl1 O2' 110.2(9)
O4 Cl1 O2' 83(3)
O1 Cl1 O3 112.5(8)
O2 Cl1 O3 111.7(8)
O1' Cl1 O3 98(3)
O4 Cl1 O3 104.7(8)
O2' Cl1 O3 29(2)
O1 Cl1 O4' 53(3)
O2 Cl1 O4' 75(3)
O1' Cl1 O4' 109.7(9)
O4 Cl1 O4' 163(3)
O2' Cl1 O4' 110.0(9)
O3 Cl1 O4' 91(3)
O1 Cl1 O3' 60(3)
O2 Cl1 O3' 110(3)
O1' Cl1 O3' 109.1(9)
O4 Cl1 O3' 55(3)
O2' Cl1 O3' 108.9(9)
O3 Cl1 O3' 138(2)
O4' Cl1 O3' 108.9(9)
C1 N1 C12 118.1(8)
C10 N2 C11 123.2(8)
C10 N2 H2A 118.4
C11 N2 H2A 118.4
C13 N3 C5 106.5(7)
C13 N3 H3A 126.8
C5 N3 H3A 126.8
C13 N4 C6 104.8(7)
H6A O6 H6B 107.9
C17 S1 C14 90.9(4)

loop_
_geom_bond_atom_site_label_1
_geom_bond_atom_site_label_2
_geom_bond_distance
O5 H5A 0.8520
O5 H5B 0.8486
Br1 C17 1.872(9)
C1 N1 1.311(14)
C1 C2 1.382(16)
C1 H1 0.9300
C2 C3 1.392(13)
C2 H2 0.9300
C3 C4 1.386(13)
C3 H3 0.9300
C4 C12 1.412(12)
C4 C5 1.442(12)
C5 C6 1.351(13)
C5 N3 1.375(10)
C6 N4 1.389(10)
C6 C7 1.443(12)
C7 C8 1.382(13)
C7 C11 1.406(12)
C8 C9 1.388(13)
C8 H8 0.9300
C9 C10 1.367(13)
C9 H9 0.9300
C10 N2 1.316(13)
C10 H10 0.9300
C11 N2 1.365(11)
C11 C12 1.436(13)
C12 N1 1.371(11)
C13 N3 1.334(11)
C13 N4 1.342(11)
C13 C14 1.441(11)
C14 C15 1.356(12)
C14 S1 1.738(8)
C15 C16 1.405(12)
C15 H15 0.9300
C16 C17 1.351(14)
C16 H16 0.9300
C17 S1 1.715(9)
Cl1 O1 1.354(10)
Cl1 O2 1.423(12)
Cl1 O1' 1.425(9)
Cl1 O4 1.426(10)
Cl1 O2' 1.426(9)
Cl1 O3 1.427(11)
Cl1 O4' 1.428(9)
Cl1 O3' 1.440(9)
N2 H2A 0.8600
N3 H3A 0.8600
O6 H6A 0.8500
O6 H6B 0.8501
